data_4061841
loop_
_publ_author_name
'Campbell, Katie'
'McDonald, Robert'
'Ferguson, Michael J.'
'Tykwinski, Rik R.'

_publ_section_title
;
Functionalized macrocyclic ligands: big building blocks for metal
  coordination
;
_journal_name_full Organometallics
_journal_year 2003
_chemical_formula_sum 'C73.5 H44 Cl N'
_chemical_formula_weight 976.55
_space_group_IT_number 2
_symmetry_cell_setting triclinic
_symmetry_space_group_name_Hall '-P 1'
_symmetry_space_group_name_H-M 'P -1'
_cell_angle_alpha 116.6701(14)
_cell_angle_beta 95.7338(16)
_cell_angle_gamma 91.9950(18)
_cell_formula_units_Z 2
_cell_length_a 10.4978(8)
_cell_length_b 17.2773(14)
_cell_length_c 17.4207(14)
_cell_measurement_temperature 193(2)
_cell_volume 2798.1(4)
_diffrn_ambient_temperature 193(2)
_exptl_crystal_density_diffrn 1.159
_cod_depositor_comments
;
The following automatic conversions were performed:
'_symmetry_cell_setting' value 'Triclinic' changed to 'triclinic'
according to '/home/saulius/struct/CIF-dictionaries/cif_core.dic'
dictionary named 'cif_core.dic' version 2.4.1 from 2010-06-29.

Automatic conversion script
Id: cif_fix_enum 1527 2010-12-29 10:47:43Z saulius 
;
_cod_original_formula_sum 'C73.50 H44 Cl N'
_cod_database_code 4061841

loop_
_symmetry_equiv_pos_as_xyz
'x, y, z'
'-x, -y, -z'

loop_
_atom_site_label
_atom_site_type_symbol
_atom_site_fract_x
_atom_site_fract_y
_atom_site_fract_z
_atom_site_U_iso_or_equiv
_atom_site_adp_type
_atom_site_occupancy
_atom_site_symmetry_multiplicity
_atom_site_calc_flag
_atom_site_refinement_flags
_atom_site_disorder_assembly
_atom_site_disorder_group
N1A N 0.1266(8) 0.0708(5) 0.4798(5) 0.0505(19) Uiso 0.55 1 d P A 1
N1B N 0.0753(9) 0.0872(6) 0.4965(6) 0.049(2) Uiso 0.45 1 d P B 2
C1A C 0.1532(9) 0.1551(5) 0.5031(6) 0.040(2) Uiso 0.55 1 d P A 1
H1A H 0.2031 0.1892 0.5578 0.048 Uiso 0.55 1 calc PR A 1
C1B C 0.1096(11) 0.1691(7) 0.5175(7) 0.046(3) Uiso 0.45 1 d P B 2
H1B H 0.1323 0.2096 0.5768 0.055 Uiso 0.45 1 calc PR B 2
C2 C 0.1130(4) 0.1977(3) 0.4531(3) 0.0493(11) Uani 1 1 d . . .
C3A C 0.0460(11) 0.1486(7) 0.3730(7) 0.034(3) Uiso 0.55 1 d P A 1
H3A H 0.0201 0.1740 0.3362 0.040 Uiso 0.55 1 calc PR A 1
C3B C 0.0661(14) 0.1380(9) 0.3646(9) 0.037(5) Uiso 0.45 1 d P A 2
H3B H 0.0708 0.1550 0.3200 0.045 Uiso 0.45 1 calc PR A 2
C4 C 0.0155(4) 0.0581(3) 0.3458(3) 0.0493(11) Uani 1 1 d . . .
C5A C 0.0617(9) 0.0220(6) 0.4001(6) 0.043(2) Uiso 0.55 1 d P A 1
H5A H 0.0467 -0.0389 0.3800 0.052 Uiso 0.55 1 calc PR A 1
C5B C 0.0163(11) 0.0337(7) 0.4161(7) 0.045(3) Uiso 0.45 1 d P B 2
H5B H -0.0253 -0.0207 0.4051 0.054 Uiso 0.45 1 calc PR B 2
C11 C 0.1406(4) 0.2883(3) 0.4795(3) 0.0451(10) Uani 1 1 d . A .
C12 C 0.1530(4) 0.3645(3) 0.4986(3) 0.0428(10) Uani 1 1 d . . .
C13 C 0.1709(4) 0.4536(3) 0.5168(3) 0.0400(10) Uani 1 1 d . A .
C14 C 0.1747(4) 0.5194(3) 0.5985(3) 0.0401(10) Uani 1 1 d . . .
C15 C 0.1860(4) 0.4617(3) 0.4389(3) 0.0420(10) Uani 1 1 d . . .
C16 C 0.2015(4) 0.4569(3) 0.3698(3) 0.0414(10) Uani 1 1 d . A .
C17 C 0.2123(4) 0.4434(3) 0.2836(3) 0.0388(9) Uani 1 1 d . . .
C18 C 0.2843(4) 0.4986(2) 0.2645(2) 0.0370(9) Uani 1 1 d . A .
C19 C 0.1406(4) 0.3653(3) 0.2180(3) 0.0400(10) Uani 1 1 d . A .
C20 C 0.0790(4) 0.2996(3) 0.1663(3) 0.0415(10) Uani 1 1 d . . .
C21 C 0.0045(4) 0.2266(3) 0.1069(3) 0.0416(10) Uani 1 1 d . A .
C22 C -0.0654(4) 0.1651(3) 0.0552(3) 0.0417(10) Uani 1 1 d . . .
C23 C -0.1470(4) 0.0888(2) -0.0050(3) 0.0387(9) Uani 1 1 d . A .
C24 C -0.2042(4) 0.0802(2) -0.0825(3) 0.0396(10) Uani 1 1 d . . .
C25 C -0.1645(4) 0.0259(3) 0.0267(3) 0.0388(9) Uani 1 1 d . . .
C26 C -0.1825(4) -0.0191(3) 0.0624(3) 0.0405(10) Uani 1 1 d . A .
C27 C -0.1977(4) -0.0678(2) 0.1092(3) 0.0391(9) Uani 1 1 d . . .
C28 C -0.2831(4) -0.1393(2) 0.0816(3) 0.0375(9) Uani 1 1 d . A .
C29 C -0.1197(4) -0.0301(3) 0.1927(3) 0.0431(10) Uani 1 1 d . A .
C30 C -0.0561(4) 0.0059(3) 0.2618(3) 0.0478(11) Uani 1 1 d . A .
C31 C 0.1570(4) 0.4986(3) 0.6710(3) 0.0421(10) Uani 1 1 d . A .
C32 C 0.0539(4) 0.4432(3) 0.6660(3) 0.0481(11) Uani 1 1 d . . .
H32 H -0.0070 0.4173 0.6153 0.058 Uiso 1 1 calc R A .
C33 C 0.0400(5) 0.4259(3) 0.7350(3) 0.0600(13) Uani 1 1 d . A .
H33 H -0.0309 0.3884 0.7318 0.072 Uiso 1 1 calc R . .
C34 C 0.1293(6) 0.4630(4) 0.8089(3) 0.0707(16) Uani 1 1 d . . .
H34 H 0.1199 0.4506 0.8560 0.085 Uiso 1 1 calc R A .
C35 C 0.2295(5) 0.5168(4) 0.8137(3) 0.0636(14) Uani 1 1 d . A .
H35 H 0.2907 0.5418 0.8644 0.076 Uiso 1 1 calc R . .
C36 C 0.2440(5) 0.5357(3) 0.7461(3) 0.0545(12) Uani 1 1 d . . .
H36 H 0.3142 0.5745 0.7509 0.065 Uiso 1 1 calc R A .
C41 C 0.1970(4) 0.6134(3) 0.6220(3) 0.0409(10) Uani 1 1 d . A .
C42 C 0.1412(4) 0.6741(3) 0.6902(3) 0.0468(11) Uani 1 1 d . . .
H42 H 0.0889 0.6548 0.7208 0.056 Uiso 1 1 calc R A .
C43 C 0.1597(4) 0.7616(3) 0.7147(3) 0.0519(12) Uani 1 1 d . A .
H43 H 0.1214 0.8019 0.7623 0.062 Uiso 1 1 calc R . .
C44 C 0.2339(5) 0.7913(3) 0.6702(3) 0.0534(12) Uani 1 1 d . . .
H44 H 0.2456 0.8517 0.6864 0.064 Uiso 1 1 calc R A .
C45 C 0.2903(5) 0.7323(3) 0.6025(3) 0.0559(12) Uani 1 1 d . A .
H45 H 0.3411 0.7520 0.5716 0.067 Uiso 1 1 calc R . .
C46 C 0.2738(4) 0.6441(3) 0.5788(3) 0.0491(11) Uani 1 1 d . . .
H46 H 0.3152 0.6042 0.5327 0.059 Uiso 1 1 calc R A .
C51 C 0.3673(4) 0.5740(3) 0.3321(3) 0.0435(10) Uani 1 1 d . . .
C52 C 0.4507(4) 0.5652(3) 0.3937(3) 0.0512(11) Uani 1 1 d . A .
H52 H 0.4537 0.5104 0.3938 0.061 Uiso 1 1 calc R . .
C53 C 0.5300(5) 0.6364(4) 0.4555(3) 0.0679(15) Uani 1 1 d . . .
H53 H 0.5862 0.6302 0.4982 0.082 Uiso 1 1 calc R A .
C54 C 0.5278(6) 0.7154(4) 0.4554(4) 0.0761(17) Uani 1 1 d . A .
H54 H 0.5821 0.7638 0.4982 0.091 Uiso 1 1 calc R . .
C55 C 0.4473(6) 0.7250(3) 0.3936(4) 0.0744(16) Uani 1 1 d . . .
H55 H 0.4465 0.7797 0.3928 0.089 Uiso 1 1 calc R A .
C56 C 0.3677(5) 0.6546(3) 0.3327(3) 0.0598(13) Uani 1 1 d . A .
H56 H 0.3118 0.6613 0.2901 0.072 Uiso 1 1 calc R . .
C61 C 0.2863(4) 0.4817(2) 0.1727(3) 0.0375(9) Uani 1 1 d . . .
C62 C 0.4036(4) 0.4892(3) 0.1460(3) 0.0502(11) Uani 1 1 d . A .
H62 H 0.4785 0.5112 0.1874 0.060 Uiso 1 1 calc R . .
C63 C 0.4134(5) 0.4651(3) 0.0598(3) 0.0606(13) Uani 1 1 d . . .
H63 H 0.4953 0.4673 0.0417 0.073 Uiso 1 1 calc R A .
C64 C 0.3041(5) 0.4379(3) 0.0001(3) 0.0591(13) Uani 1 1 d . A .
H64 H 0.3105 0.4215 -0.0591 0.071 Uiso 1 1 calc R . .
C65 C 0.1853(5) 0.4346(3) 0.0268(3) 0.0498(11) Uani 1 1 d . . .
H65 H 0.1096 0.4178 -0.0138 0.060 Uiso 1 1 calc R A .
C66 C 0.1761(4) 0.4557(3) 0.1129(3) 0.0428(10) Uani 1 1 d . A .
H66 H 0.0945 0.4524 0.1308 0.051 Uiso 1 1 calc R . .
C71 C -0.2028(4) 0.1555(3) -0.1024(3) 0.0419(10) Uani 1 1 d . A .
C72 C -0.2249(5) 0.2374(3) -0.0409(3) 0.0596(13) Uani 1 1 d . . .
H72 H -0.2426 0.2461 0.0147 0.072 Uiso 1 1 calc R A .
C73 C -0.2214(6) 0.3068(3) -0.0602(4) 0.0753(17) Uani 1 1 d . A .
H73 H -0.2363 0.3627 -0.0174 0.090 Uiso 1 1 calc R . .
C74 C -0.1968(6) 0.2963(4) -0.1400(4) 0.0745(17) Uani 1 1 d . . .
H74 H -0.1925 0.3448 -0.1519 0.089 Uiso 1 1 calc R A .
C75 C -0.1785(5) 0.2149(4) -0.2023(4) 0.0651(14) Uani 1 1 d . A .
H75 H -0.1632 0.2067 -0.2582 0.078 Uiso 1 1 calc R . .
C76 C -0.1820(4) 0.1444(3) -0.1844(3) 0.0535(12) Uani 1 1 d . . .
H76 H -0.1702 0.0882 -0.2282 0.064 Uiso 1 1 calc R A .
C81 C -0.2675(4) -0.0042(3) -0.1503(3) 0.0419(10) Uani 1 1 d . A .
C82 C -0.3798(5) -0.0087(3) -0.2014(3) 0.0578(13) Uani 1 1 d . . .
H82 H -0.4186 0.0431 -0.1921 0.069 Uiso 1 1 calc R A .
C83 C -0.4364(5) -0.0877(4) -0.2659(4) 0.0746(17) Uani 1 1 d . A .
H83 H -0.5150 -0.0897 -0.2992 0.090 Uiso 1 1 calc R . .
C84 C -0.3802(6) -0.1635(3) -0.2824(3) 0.0710(16) Uani 1 1 d . . .
H84 H -0.4190 -0.2173 -0.3275 0.085 Uiso 1 1 calc R A .
C85 C -0.2680(5) -0.1607(3) -0.2333(3) 0.0556(12) Uani 1 1 d . A .
H85 H -0.2290 -0.2129 -0.2443 0.067 Uiso 1 1 calc R . .
C86 C -0.2111(4) -0.0820(3) -0.1677(3) 0.0478(11) Uani 1 1 d . . .
H86 H -0.1332 -0.0807 -0.1341 0.057 Uiso 1 1 calc R A .
C91 C -0.3725(4) -0.1700(2) 0.0000(3) 0.0371(9) Uani 1 1 d . . .
C92 C -0.4577(4) -0.1163(3) -0.0139(3) 0.0502(11) Uani 1 1 d . A .
H92 H -0.4577 -0.0578 0.0291 0.060 Uiso 1 1 calc R . .
C93 C -0.5423(4) -0.1471(3) -0.0896(3) 0.0544(12) Uani 1 1 d . . .
H93 H -0.6012 -0.1101 -0.0976 0.065 Uiso 1 1 calc R A .
C94 C -0.5417(5) -0.2306(3) -0.1528(3) 0.0567(13) Uani 1 1 d . A .
H94 H -0.5991 -0.2516 -0.2050 0.068 Uiso 1 1 calc R . .
C95 C -0.4566(5) -0.2841(3) -0.1398(3) 0.0581(13) Uani 1 1 d . . .
H95 H -0.4552 -0.3420 -0.1838 0.070 Uiso 1 1 calc R A .
C96 C -0.3744(4) -0.2550(3) -0.0644(3) 0.0462(11) Uani 1 1 d . A .
H96 H -0.3182 -0.2932 -0.0560 0.055 Uiso 1 1 calc R . .
C101 C -0.2929(4) -0.1893(2) 0.1317(3) 0.0401(10) Uani 1 1 d . . .
C102 C -0.4132(4) -0.2182(3) 0.1404(3) 0.0509(11) Uani 1 1 d . A .
H102 H -0.4881 -0.2088 0.1115 0.061 Uiso 1 1 calc R . .
C103 C -0.4249(5) -0.2611(3) 0.1915(3) 0.0596(13) Uani 1 1 d . . .
H103 H -0.5078 -0.2796 0.1978 0.072 Uiso 1 1 calc R A .
C104 C -0.3183(6) -0.2767(3) 0.2324(3) 0.0652(14) Uani 1 1 d . A .
H104 H -0.3262 -0.3052 0.2675 0.078 Uiso 1 1 calc R . .
C105 C -0.1977(6) -0.2500(3) 0.2215(3) 0.0639(14) Uani 1 1 d . . .
H105 H -0.1229 -0.2613 0.2489 0.077 Uiso 1 1 calc R A .
C106 C -0.1848(5) -0.2075(3) 0.1720(3) 0.0506(12) Uani 1 1 d . A .
H106 H -0.1015 -0.1904 0.1651 0.061 Uiso 1 1 calc R . .
Cl1S Cl 0.7259(13) 0.0787(11) 0.4550(12) 0.080(4) Uani 0.25 1 d P C 1
Cl2S Cl 0.5201(18) -0.0578(9) 0.3785(10) 0.110(6) Uani 0.25 1 d P C 1
C1S C 0.6780(19) -0.0255(12) 0.3671(14) 0.048(5) Uiso 0.25 1 d P C 1
H1SA H 0.7386 -0.0678 0.3680 0.058 Uiso 0.25 1 calc PR C 1
H1SB H 0.6774 -0.0229 0.3114 0.058 Uiso 0.25 1 calc PR C 1
Cl3S Cl 0.6895(12) 0.0838(8) 0.4443(9) 0.054(2) Uani 0.25 1 d P D 2
Cl4S Cl 0.4757(15) -0.0519(10) 0.3726(9) 0.083(4) Uani 0.25 1 d P D 2
C2S C 0.648(2) -0.0360(13) 0.3918(14) 0.052(5) Uiso 0.25 1 d P D 2
H2SA H 0.6845 -0.0644 0.3365 0.062 Uiso 0.25 1 calc PR D 2
H2SB H 0.6817 -0.0608 0.4302 0.062 Uiso 0.25 1 calc PR D 2

loop_
_atom_site_aniso_label
_atom_site_aniso_U_11
_atom_site_aniso_U_22
_atom_site_aniso_U_33
_atom_site_aniso_U_23
_atom_site_aniso_U_13
_atom_site_aniso_U_12
C2 0.058(3) 0.050(3) 0.042(3) 0.027(2) -0.007(2) -0.012(2)
C4 0.060(3) 0.046(3) 0.044(3) 0.026(2) -0.012(2) -0.006(2)
C11 0.053(3) 0.047(3) 0.036(2) 0.023(2) -0.0042(19) -0.008(2)
C12 0.047(3) 0.048(3) 0.036(2) 0.023(2) -0.0030(18) -0.008(2)
C13 0.039(2) 0.045(2) 0.039(2) 0.022(2) 0.0003(18) -0.0028(18)
C14 0.039(2) 0.046(2) 0.038(2) 0.022(2) 0.0013(18) -0.0004(18)
C15 0.046(3) 0.043(2) 0.037(2) 0.021(2) -0.0042(19) -0.0055(19)
C16 0.042(2) 0.042(2) 0.041(3) 0.022(2) -0.0047(18) -0.0073(18)
C17 0.042(2) 0.042(2) 0.035(2) 0.0218(19) -0.0013(18) -0.0016(18)
C18 0.040(2) 0.034(2) 0.038(2) 0.0175(18) 0.0021(18) -0.0004(17)
C19 0.049(2) 0.036(2) 0.035(2) 0.0154(19) 0.0043(19) -0.0019(19)
C20 0.049(3) 0.040(2) 0.036(2) 0.020(2) 0.0020(19) -0.001(2)
C21 0.053(3) 0.036(2) 0.037(2) 0.021(2) -0.003(2) -0.007(2)
C22 0.050(3) 0.040(2) 0.040(2) 0.025(2) 0.002(2) -0.001(2)
C23 0.041(2) 0.032(2) 0.039(2) 0.0163(18) -0.0051(18) -0.0039(17)
C24 0.041(2) 0.037(2) 0.042(2) 0.0207(19) 0.0004(18) 0.0003(18)
C25 0.039(2) 0.037(2) 0.037(2) 0.0164(19) -0.0048(18) -0.0029(18)
C26 0.045(2) 0.033(2) 0.037(2) 0.0133(19) -0.0045(18) -0.0041(18)
C27 0.045(2) 0.032(2) 0.038(2) 0.0165(18) -0.0047(18) -0.0014(18)
C28 0.042(2) 0.033(2) 0.038(2) 0.0167(18) 0.0015(18) 0.0042(18)
C29 0.056(3) 0.035(2) 0.040(2) 0.022(2) -0.008(2) -0.0045(19)
C30 0.058(3) 0.039(2) 0.047(3) 0.024(2) -0.007(2) -0.002(2)
C31 0.047(3) 0.048(3) 0.038(2) 0.025(2) 0.0058(19) 0.010(2)
C32 0.051(3) 0.053(3) 0.049(3) 0.030(2) 0.012(2) 0.011(2)
C33 0.065(3) 0.073(3) 0.071(3) 0.053(3) 0.024(3) 0.019(3)
C34 0.088(4) 0.098(4) 0.057(3) 0.057(3) 0.027(3) 0.038(4)
C35 0.065(3) 0.090(4) 0.046(3) 0.039(3) 0.003(2) 0.024(3)
C36 0.057(3) 0.064(3) 0.044(3) 0.027(2) -0.003(2) 0.007(2)
C41 0.042(2) 0.045(2) 0.039(2) 0.023(2) -0.0030(19) 0.0002(19)
C42 0.048(3) 0.052(3) 0.046(3) 0.027(2) 0.005(2) 0.010(2)
C43 0.055(3) 0.051(3) 0.051(3) 0.023(2) 0.008(2) 0.017(2)
C44 0.061(3) 0.041(3) 0.056(3) 0.022(2) 0.002(2) 0.005(2)
C45 0.070(3) 0.048(3) 0.051(3) 0.025(2) 0.009(2) -0.007(2)
C46 0.058(3) 0.045(3) 0.041(2) 0.017(2) 0.006(2) 0.000(2)
C51 0.048(3) 0.044(2) 0.036(2) 0.018(2) 0.0033(19) -0.0084(19)
C52 0.042(3) 0.061(3) 0.048(3) 0.025(2) 0.001(2) -0.006(2)
C53 0.044(3) 0.089(4) 0.056(3) 0.023(3) -0.004(2) -0.017(3)
C54 0.075(4) 0.072(4) 0.056(3) 0.011(3) 0.004(3) -0.036(3)
C55 0.096(4) 0.051(3) 0.065(4) 0.018(3) 0.010(3) -0.022(3)
C56 0.080(4) 0.045(3) 0.049(3) 0.021(2) -0.003(2) -0.014(2)
C61 0.047(2) 0.031(2) 0.036(2) 0.0171(18) 0.0034(18) 0.0012(17)
C62 0.049(3) 0.061(3) 0.044(3) 0.029(2) -0.001(2) -0.007(2)
C63 0.051(3) 0.091(4) 0.058(3) 0.050(3) 0.010(2) 0.003(3)
C64 0.076(4) 0.065(3) 0.045(3) 0.033(2) 0.011(3) 0.007(3)
C65 0.061(3) 0.053(3) 0.041(3) 0.029(2) -0.002(2) 0.001(2)
C66 0.048(3) 0.041(2) 0.042(2) 0.022(2) 0.0024(19) 0.0003(19)
C71 0.039(2) 0.041(2) 0.048(3) 0.026(2) -0.0065(19) -0.0022(18)
C72 0.087(4) 0.041(3) 0.050(3) 0.022(2) -0.005(3) 0.012(2)
C73 0.110(5) 0.041(3) 0.068(4) 0.025(3) -0.021(3) 0.012(3)
C74 0.090(4) 0.059(4) 0.084(4) 0.050(3) -0.024(3) -0.007(3)
C75 0.070(4) 0.075(4) 0.069(4) 0.052(3) 0.004(3) 0.001(3)
C76 0.059(3) 0.053(3) 0.055(3) 0.032(2) -0.001(2) 0.005(2)
C81 0.046(3) 0.038(2) 0.044(2) 0.024(2) -0.0027(19) -0.0042(19)
C82 0.057(3) 0.053(3) 0.061(3) 0.029(2) -0.017(2) -0.006(2)
C83 0.068(4) 0.063(4) 0.081(4) 0.032(3) -0.034(3) -0.015(3)
C84 0.092(4) 0.052(3) 0.054(3) 0.021(3) -0.024(3) -0.027(3)
C85 0.075(3) 0.041(3) 0.047(3) 0.018(2) -0.002(2) -0.005(2)
C86 0.053(3) 0.047(3) 0.042(3) 0.020(2) -0.001(2) -0.001(2)
C91 0.037(2) 0.034(2) 0.044(2) 0.0228(19) -0.0026(18) -0.0046(17)
C92 0.056(3) 0.041(2) 0.054(3) 0.024(2) -0.002(2) 0.004(2)
C93 0.050(3) 0.050(3) 0.065(3) 0.030(3) -0.009(2) 0.003(2)
C94 0.053(3) 0.059(3) 0.059(3) 0.034(3) -0.017(2) -0.010(2)
C95 0.070(3) 0.041(3) 0.052(3) 0.016(2) -0.015(2) 0.002(2)
C96 0.048(3) 0.045(3) 0.046(3) 0.025(2) -0.011(2) 0.006(2)
C101 0.051(3) 0.033(2) 0.036(2) 0.0167(18) -0.0002(19) -0.0009(18)
C102 0.053(3) 0.047(3) 0.056(3) 0.027(2) 0.004(2) -0.001(2)
C103 0.069(3) 0.062(3) 0.059(3) 0.036(3) 0.016(3) 0.001(3)
C104 0.098(4) 0.057(3) 0.049(3) 0.034(3) 0.002(3) -0.004(3)
C105 0.084(4) 0.049(3) 0.062(3) 0.034(3) -0.016(3) -0.001(3)
C106 0.056(3) 0.041(2) 0.056(3) 0.027(2) -0.012(2) -0.005(2)
Cl1S 0.064(8) 0.089(5) 0.135(10) 0.086(6) 0.040(7) 0.049(5)
Cl2S 0.191(19) 0.043(5) 0.093(10) 0.023(6) 0.043(9) 0.024(8)
Cl3S 0.056(7) 0.046(4) 0.074(4) 0.041(3) -0.006(4) 0.016(4)
Cl4S 0.104(7) 0.091(8) 0.071(6) 0.065(6) -0.035(6) -0.028(6)

loop_
_geom_bond_atom_site_label_1
_geom_bond_atom_site_label_2
_geom_bond_distance
_geom_bond_site_symmetry_2
_geom_bond_publ_flag
N1A C1A 1.334(10) . ?
N1A C5A 1.349(11) . ?
N1B C1B 1.319(13) . ?
N1B C5B 1.350(13) . ?
C1A C2 1.416(9) . ?
C1B C2 1.418(12) . ?
C2 C3A 1.364(12) . ?
C2 C11 1.428(6) . ?
C2 C3B 1.438(15) . ?
C3A C4 1.429(12) . ?
C3B C4 1.344(15) . ?
C4 C5A 1.406(9) . ?
C4 C30 1.437(6) . ?
C4 C5B 1.463(12) . ?
C11 C12 1.203(6) . ?
C12 C13 1.426(6) . ?
C13 C14 1.362(6) . ?
C13 C15 1.448(6) . ?
C14 C31 1.485(6) . ?
C14 C41 1.490(6) . ?
C15 C16 1.196(5) . ?
C16 C17 1.431(6) . ?
C17 C18 1.369(5) . ?
C17 C19 1.437(6) . ?
C18 C51 1.477(5) . ?
C18 C61 1.494(5) . ?
C19 C20 1.197(5) . ?
C20 C21 1.369(6) . ?
C21 C22 1.197(5) . ?
C22 C23 1.439(6) . ?
C23 C24 1.362(5) . ?
C23 C25 1.438(5) . ?
C24 C81 1.480(6) . ?
C24 C71 1.489(5) . ?
C25 C26 1.213(5) . ?
C26 C27 1.426(6) . ?
C27 C28 1.366(5) . ?
C27 C29 1.444(6) . ?
C28 C91 1.485(5) . ?
C28 C101 1.487(5) . ?
C29 C30 1.192(5) . ?
C31 C36 1.387(6) . ?
C31 C32 1.389(6) . ?
C32 C33 1.382(6) . ?
C33 C34 1.386(8) . ?
C34 C35 1.349(8) . ?
C35 C36 1.378(7) . ?
C41 C42 1.386(6) . ?
C41 C46 1.395(6) . ?
C42 C43 1.375(6) . ?
C43 C44 1.385(7) . ?
C44 C45 1.373(7) . ?
C45 C46 1.387(6) . ?
C51 C52 1.381(6) . ?
C51 C56 1.388(6) . ?
C52 C53 1.388(7) . ?
C53 C54 1.367(8) . ?
C54 C55 1.376(8) . ?
C55 C56 1.377(7) . ?
C61 C62 1.380(6) . ?
C61 C66 1.389(6) . ?
C62 C63 1.383(6) . ?
C63 C64 1.380(7) . ?
C64 C65 1.382(7) . ?
C65 C66 1.389(6) . ?
C71 C72 1.385(6) . ?
C71 C76 1.395(6) . ?
C72 C73 1.382(7) . ?
C73 C74 1.370(8) . ?
C74 C75 1.373(8) . ?
C75 C76 1.386(6) . ?
C81 C82 1.382(6) . ?
C81 C86 1.405(6) . ?
C82 C83 1.383(7) . ?
C83 C84 1.376(7) . ?
C84 C85 1.371(7) . ?
C85 C86 1.387(6) . ?
C91 C96 1.389(6) . ?
C91 C92 1.391(6) . ?
C92 C93 1.384(6) . ?
C93 C94 1.368(6) . ?
C94 C95 1.381(6) . ?
C95 C96 1.369(6) . ?
C101 C102 1.388(6) . ?
C101 C106 1.394(6) . ?
C102 C103 1.402(6) . ?
C103 C104 1.366(7) . ?
C104 C105 1.391(8) . ?
C105 C106 1.373(6) . ?
Cl1S C1S 1.77(3) . ?
Cl2S C1S 1.79(3) . ?
Cl3S C2S 1.86(2) . ?
Cl4S C2S 1.79(3) . ?
